data_4082363
loop_
_publ_author_name
'Prakash, Om'
'Sharma, Kamal Nayan'
'Joshi, Hemant'
'Gupta, Pancham L.'
'Singh, Ajai K.'

_publ_section_title
;
 (\h5-Cp*)Rh(III)/Ir(III) Complexes with Bis(chalcogenoethers) (E,
 E&#x2032; Ligands: E = S/Se; E&#x2032; = S/Se): Synthesis, Structure, and
 Applications in Catalytic Oppenauer-Type Oxidation and Transfer
 Hydrogenation
;
_journal_issue 4
_journal_name_full Organometallics
_journal_page_first 983
_journal_paper_doi 10.1021/om401150s
_journal_volume 33
_journal_year 2014
_chemical_formula_moiety 'C24 H29 Cl Rh Se2, F6 P'
_chemical_formula_sum 'C24 H29 Cl F6 P Rh Se2'
_chemical_formula_weight 758.72
_chemical_name_systematic
; 
 ? 
;
_space_group_IT_number 2
_symmetry_cell_setting triclinic
_symmetry_space_group_name_Hall '-P 1'
_symmetry_space_group_name_H-M 'P -1'
_atom_sites_solution_hydrogens geom
_atom_sites_solution_primary direct
_atom_sites_solution_secondary difmap
_audit_creation_method SHELXL-97
_cell_angle_alpha 104.788(3)
_cell_angle_beta 97.129(3)
_cell_angle_gamma 102.721(3)
_cell_formula_units_Z 2
_cell_length_a 10.1066(18)
_cell_length_b 11.373(2)
_cell_length_c 13.202(2)
_cell_measurement_reflns_used 4942
_cell_measurement_temperature 298(2)
_cell_measurement_theta_max 25.00
_cell_measurement_theta_min 2.39
_cell_volume 1404.8(4)
_computing_structure_refinement 'SHELXL-97 (Sheldrick, 1997)'
_computing_structure_solution 'SHELXS-97 (Sheldrick, 1990)'
_diffrn_ambient_temperature 298(2)
_diffrn_measured_fraction_theta_full 0.999
_diffrn_measured_fraction_theta_max 0.999
_diffrn_radiation_monochromator graphite
_diffrn_radiation_source 'fine-focus sealed tube'
_diffrn_radiation_type MoK\a
_diffrn_radiation_wavelength 0.71073
_diffrn_reflns_av_R_equivalents 0.0196
_diffrn_reflns_av_sigmaI/netI 0.0474
_diffrn_reflns_limit_h_max 12
_diffrn_reflns_limit_h_min -12
_diffrn_reflns_limit_k_max 13
_diffrn_reflns_limit_k_min -13
_diffrn_reflns_limit_l_max 15
_diffrn_reflns_limit_l_min -15
_diffrn_reflns_number 4942
_diffrn_reflns_theta_full 25.00
_diffrn_reflns_theta_max 25.00
_diffrn_reflns_theta_min 1.63
_exptl_absorpt_coefficient_mu 3.403
_exptl_absorpt_correction_T_max 0.686
_exptl_absorpt_correction_T_min 0.521
_exptl_absorpt_correction_type multi-scan
_exptl_absorpt_process_details '(SADABS; Sheldrick, 1996)'
_exptl_crystal_colour orange
_exptl_crystal_density_diffrn 1.794
_exptl_crystal_density_meas 1.794
_exptl_crystal_density_method 'not measured'
_exptl_crystal_description block
_exptl_crystal_F_000 744
_exptl_crystal_size_max 0.22
_exptl_crystal_size_mid 0.16
_exptl_crystal_size_min 0.12
_refine_diff_density_max 0.804
_refine_diff_density_min -0.515
_refine_diff_density_rms 0.124
_refine_ls_extinction_method none
_refine_ls_goodness_of_fit_ref 1.077
_refine_ls_hydrogen_treatment constr
_refine_ls_matrix_type full
_refine_ls_number_parameters 285
_refine_ls_number_reflns 3763
_refine_ls_number_restraints 0
_refine_ls_restrained_S_all 1.077
_refine_ls_R_factor_all 0.0742
_refine_ls_R_factor_gt 0.0570
_refine_ls_shift/su_max 0.010
_refine_ls_shift/su_mean 0.000
_refine_ls_structure_factor_coef Fsqd
_refine_ls_weighting_details 'calc w=1/[\s^2^(Fo^2^)+(0.1098P)^2^+1.6979P] where P=(Fo^2^+2Fc^2^)/3'
_refine_ls_weighting_scheme calc
_refine_ls_wR_factor_gt 0.1573
_refine_ls_wR_factor_ref 0.1826
_reflns_number_gt 2871
_reflns_number_total 4942
_reflns_threshold_expression >2sigma(I)
_cod_data_source_file om401150s_si_002.cif
_cod_data_source_block complex3
_cod_database_code 4082363

loop_
_symmetry_equiv_pos_as_xyz
'x, y, z'
'-x, -y, -z'

loop_
_atom_site_label
_atom_site_type_symbol
_atom_site_fract_x
_atom_site_fract_y
_atom_site_fract_z
_atom_site_U_iso_or_equiv
_atom_site_adp_type
_atom_site_occupancy
_atom_site_symmetry_multiplicity
_atom_site_calc_flag
_atom_site_refinement_flags
C1 C -0.1416(8) 0.8322(6) 0.2006(6) 0.072(3) Uani 1 1 d G
C2 C -0.1085(8) 0.9621(6) 0.2459(6) 0.083(3) Uani 1 1 d G
H2 H -0.0332 1.0017 0.3016 0.099 Uiso 1 1 calc R
C3 C -0.1881(11) 1.0326(6) 0.2079(8) 0.105(5) Uani 1 1 d G
H3 H -0.1660 1.1195 0.2382 0.126 Uiso 1 1 calc R
C4 C -0.3008(10) 0.9733(10) 0.1246(8) 0.103(5) Uani 1 1 d G
H4 H -0.3540 1.0206 0.0992 0.124 Uiso 1 1 calc R
C5 C -0.3338(9) 0.8435(10) 0.0793(6) 0.129(6) Uani 1 1 d G
H5 H -0.4091 0.8039 0.0236 0.155 Uiso 1 1 calc R
C6 C -0.2542(9) 0.7729(6) 0.1173(6) 0.095(4) Uani 1 1 d G
H6 H -0.2763 0.6861 0.0870 0.114 Uiso 1 1 calc R
C7 C -0.0854(13) 0.7579(10) 0.3915(9) 0.078(3) Uani 1 1 d .
H7A H -0.0677 0.8478 0.4246 0.094 Uiso 1 1 calc R
H7B H -0.1824 0.7189 0.3868 0.094 Uiso 1 1 calc R
C8 C 0.0060(15) 0.7012(14) 0.4591(12) 0.103(4) Uani 1 1 d .
H8A H -0.0340 0.6109 0.4390 0.124 Uiso 1 1 calc R
H8B H 0.0013 0.7348 0.5335 0.124 Uiso 1 1 calc R
C9 C 0.2014(8) 0.5581(5) 0.4057(6) 0.064(3) Uani 1 1 d G
C10 C 0.3005(8) 0.5244(8) 0.4671(6) 0.099(4) Uani 1 1 d G
H10 H 0.3614 0.5851 0.5250 0.119 Uiso 1 1 calc R
C11 C 0.3086(10) 0.4002(9) 0.4421(9) 0.148(7) Uani 1 1 d G
H11 H 0.3749 0.3777 0.4832 0.178 Uiso 1 1 calc R
C12 C 0.2176(12) 0.3096(6) 0.3556(9) 0.148(7) Uani 1 1 d G
H12 H 0.2230 0.2264 0.3388 0.178 Uiso 1 1 calc R
C13 C 0.1186(11) 0.3432(6) 0.2942(7) 0.113(5) Uani 1 1 d G
H13 H 0.0577 0.2826 0.2363 0.136 Uiso 1 1 calc R
C14 C 0.1105(8) 0.4675(7) 0.3192(6) 0.086(4) Uani 1 1 d G
H14 H 0.0442 0.4900 0.2781 0.103 Uiso 1 1 calc R
C15 C 0.2896(12) 0.7078(9) 0.1693(9) 0.071(3) Uani 1 1 d .
C16 C 0.4026(15) 0.7900(14) 0.2559(10) 0.087(4) Uani 1 1 d .
C17 C 0.4090(12) 0.9113(11) 0.2667(10) 0.072(3) Uani 1 1 d .
C18 C 0.3052(16) 0.9170(10) 0.1909(10) 0.084(4) Uani 1 1 d .
C19 C 0.2344(13) 0.7894(11) 0.1266(8) 0.070(3) Uani 1 1 d .
C20 C 0.1147(18) 0.7535(17) 0.0317(10) 0.120(5) Uani 1 1 d .
H20A H 0.1508 0.7516 -0.0325 0.180 Uiso 1 1 calc R
H20B H 0.0618 0.8146 0.0431 0.180 Uiso 1 1 calc R
H20C H 0.0565 0.6718 0.0250 0.180 Uiso 1 1 calc R
C21 C 0.263(2) 0.5695(15) 0.1266(15) 0.129(4) Uani 1 1 d .
H21A H 0.1704 0.5300 0.1315 0.194 Uiso 1 1 calc R
H21B H 0.3275 0.5407 0.1672 0.194 Uiso 1 1 calc R
H21C H 0.2725 0.5480 0.0532 0.194 Uiso 1 1 calc R
C22 C 0.5075(19) 0.7422(15) 0.3206(14) 0.129(4) Uani 1 1 d .
H22A H 0.5783 0.7263 0.2810 0.194 Uiso 1 1 calc R
H22B H 0.4603 0.6657 0.3333 0.194 Uiso 1 1 calc R
H22C H 0.5485 0.8050 0.3877 0.194 Uiso 1 1 calc R
C23 C 0.5056(14) 1.0311(13) 0.3442(11) 0.114(5) Uani 1 1 d .
H23A H 0.5129 1.0986 0.3122 0.170 Uiso 1 1 calc R
H23B H 0.5953 1.0178 0.3610 0.170 Uiso 1 1 calc R
H23C H 0.4695 1.0526 0.4084 0.170 Uiso 1 1 calc R
C24 C 0.272(2) 1.0319(13) 0.1649(12) 0.128(7) Uani 1 1 d .
H24A H 0.2671 1.0917 0.2293 0.192 Uiso 1 1 calc R
H24B H 0.1854 1.0062 0.1162 0.192 Uiso 1 1 calc R
H24C H 0.3438 1.0699 0.1327 0.192 Uiso 1 1 calc R
F1 F 0.3885(11) 0.7590(7) 0.8879(9) 0.155(4) Uani 1 1 d .
F2 F 0.320(3) 0.6942(12) 0.7188(9) 0.302(13) Uani 1 1 d .
F3 F 0.3352(13) 0.5008(7) 0.7129(7) 0.150(4) Uani 1 1 d .
F4 F 0.385(2) 0.5702(12) 0.8803(10) 0.229(8) Uani 1 1 d .
F5 F 0.5014(18) 0.6611(13) 0.785(2) 0.322(14) Uani 1 1 d .
F6 F 0.2108(16) 0.6006(15) 0.8136(18) 0.284(12) Uani 1 1 d .
P1 P 0.3628(4) 0.6299(3) 0.8003(3) 0.0916(11) Uani 1 1 d .
Cl1 Cl 0.1993(3) 1.0035(2) 0.4266(2) 0.0703(7) Uani 1 1 d .
Se1 Se -0.04047(10) 0.72641(8) 0.25011(8) 0.0591(3) Uani 1 1 d .
Se2 Se 0.20049(12) 0.73124(9) 0.44720(8) 0.0637(4) Uani 1 1 d .
Rh1 Rh 0.21087(8) 0.81883(6) 0.29311(5) 0.0502(3) Uani 1 1 d .

loop_
_atom_site_aniso_label
_atom_site_aniso_U_11
_atom_site_aniso_U_22
_atom_site_aniso_U_33
_atom_site_aniso_U_23
_atom_site_aniso_U_13
_atom_site_aniso_U_12
C1 0.063(8) 0.075(6) 0.084(7) 0.035(6) 0.020(6) 0.013(5)
C2 0.074(9) 0.073(7) 0.096(8) 0.009(6) 0.032(7) 0.018(6)
C3 0.105(13) 0.080(8) 0.126(11) 0.038(8) 0.008(9) 0.015(8)
C4 0.130(16) 0.108(10) 0.103(10) 0.048(9) 0.051(10) 0.058(9)
C5 0.122(16) 0.173(16) 0.080(9) 0.049(10) -0.018(9) 0.021(12)
C6 0.070(9) 0.098(8) 0.094(9) 0.011(7) -0.016(7) 0.011(7)
C7 0.062(8) 0.079(7) 0.096(8) 0.030(6) 0.026(6) 0.014(5)
C8 0.077(10) 0.141(11) 0.135(11) 0.082(10) 0.055(9) 0.049(8)
C9 0.055(7) 0.065(6) 0.081(7) 0.037(5) 0.022(5) 0.013(5)
C10 0.090(11) 0.110(9) 0.133(11) 0.075(9) 0.044(9) 0.039(8)
C11 0.162(16) 0.108(9) 0.26(2) 0.116(11) 0.135(14) 0.076(9)
C12 0.162(16) 0.108(9) 0.26(2) 0.116(11) 0.135(14) 0.076(9)
C13 0.142(16) 0.074(8) 0.110(10) 0.028(7) 0.026(9) 0.000(8)
C14 0.120(12) 0.057(6) 0.080(7) 0.014(5) 0.047(7) 0.013(6)
C15 0.068(8) 0.058(5) 0.089(7) 0.003(5) 0.058(7) 0.019(5)
C16 0.070(9) 0.129(11) 0.086(8) 0.044(8) 0.043(7) 0.049(8)
C17 0.044(7) 0.084(7) 0.087(8) 0.025(6) 0.022(6) 0.011(5)
C18 0.110(11) 0.066(6) 0.090(8) 0.035(6) 0.063(8) 0.014(6)
C19 0.065(8) 0.094(8) 0.051(6) 0.015(5) 0.028(5) 0.015(6)
C20 0.109(14) 0.193(16) 0.082(9) 0.035(9) 0.045(9) 0.079(11)
C21 0.102(10) 0.146(9) 0.163(10) 0.050(8) 0.070(8) 0.052(7)
C22 0.102(10) 0.146(9) 0.163(10) 0.050(8) 0.070(8) 0.052(7)
C23 0.067(9) 0.128(11) 0.102(9) -0.009(8) 0.039(7) -0.026(8)
C24 0.21(2) 0.104(10) 0.119(11) 0.048(8) 0.118(13) 0.078(11)
F1 0.123(9) 0.088(5) 0.204(9) -0.019(6) -0.006(7) 0.021(5)
F2 0.64(4) 0.156(10) 0.127(9) 0.048(8) 0.027(15) 0.159(18)
F3 0.204(12) 0.084(5) 0.140(7) -0.003(5) 0.038(7) 0.034(6)
F4 0.39(3) 0.175(10) 0.154(10) 0.069(9) 0.038(12) 0.119(14)
F5 0.171(15) 0.170(11) 0.57(4) -0.023(16) 0.24(2) -0.010(10)
F6 0.118(12) 0.201(13) 0.40(3) -0.078(16) 0.056(15) -0.026(10)
P1 0.091(3) 0.0618(17) 0.115(3) 0.0230(18) 0.029(2) 0.0049(16)
Cl1 0.0713(19) 0.0520(12) 0.0764(16) 0.0028(11) 0.0212(13) 0.0083(11)
Se1 0.0460(6) 0.0489(5) 0.0767(7) 0.0121(4) 0.0163(5) 0.0054(4)
Se2 0.0629(8) 0.0643(6) 0.0623(6) 0.0201(5) 0.0141(5) 0.0102(5)
Rh1 0.0436(5) 0.0456(4) 0.0590(5) 0.0117(3) 0.0186(3) 0.0058(3)

loop_
_atom_type_symbol
_atom_type_description
_atom_type_scat_dispersion_real
_atom_type_scat_dispersion_imag
_atom_type_scat_source
C C 0.0033 0.0016 'International Tables Vol C Tables 4.2.6.8 and 6.1.1.4'
H H 0.0000 0.0000 'International Tables Vol C Tables 4.2.6.8 and 6.1.1.4'
F F 0.0171 0.0103 'International Tables Vol C Tables 4.2.6.8 and 6.1.1.4'
P P 0.1023 0.0942 'International Tables Vol C Tables 4.2.6.8 and 6.1.1.4'
Cl Cl 0.1484 0.1585 'International Tables Vol C Tables 4.2.6.8 and 6.1.1.4'
Se Se -0.0929 2.2259 'International Tables Vol C Tables 4.2.6.8 and 6.1.1.4'
Rh Rh -1.1178 0.9187 'International Tables Vol C Tables 4.2.6.8 and 6.1.1.4'

loop_
_geom_angle_atom_site_label_1
_geom_angle_atom_site_label_2
_geom_angle_atom_site_label_3
_geom_angle
C2 C1 C6 120.0
C2 C1 Se1 123.0(5)
C6 C1 Se1 117.0(5)
C1 C2 C3 120.0
C1 C2 H2 120.0
C3 C2 H2 120.0
C4 C3 C2 120.0
C4 C3 H3 120.0
C2 C3 H3 120.0
C3 C4 C5 120.0
C3 C4 H4 120.0
C5 C4 H4 120.0
C6 C5 C4 120.0
C6 C5 H5 120.0
C4 C5 H5 120.0
C5 C6 C1 120.0
C5 C6 H6 120.0
C1 C6 H6 120.0
C8 C7 Se1 108.2(9)
C8 C7 H7A 110.1
Se1 C7 H7A 110.1
C8 C7 H7B 110.1
Se1 C7 H7B 110.1
H7A C7 H7B 108.4
C7 C8 Se2 116.7(8)
C7 C8 H8A 108.1
Se2 C8 H8A 108.1
C7 C8 H8B 108.1
Se2 C8 H8B 108.1
H8A C8 H8B 107.3
C10 C9 C14 120.0
C10 C9 Se2 116.3(4)
C14 C9 Se2 123.7(4)
C11 C10 C9 120.0
C11 C10 H10 120.0
C9 C10 H10 120.0
C12 C11 C10 120.0
C12 C11 H11 120.0
C10 C11 H11 120.0
C11 C12 C13 120.0
C11 C12 H12 120.0
C13 C12 H12 120.0
C12 C13 C14 120.0
C12 C13 H13 120.0
C14 C13 H13 120.0
C13 C14 C9 120.0
C13 C14 H14 120.0
C9 C14 H14 120.0
C19 C15 C16 104.6(9)
C19 C15 C21 128.7(13)
C16 C15 C21 125.7(13)
C19 C15 Rh1 73.1(5)
C16 C15 Rh1 69.3(6)
C21 C15 Rh1 130.3(9)
C17 C16 C15 110.9(11)
C17 C16 C22 124.7(14)
C15 C16 C22 124.2(13)
C17 C16 Rh1 73.1(7)
C15 C16 Rh1 70.6(7)
C22 C16 Rh1 126.8(9)
C16 C17 C18 108.1(11)
C16 C17 C23 131.1(14)
C18 C17 C23 120.7(12)
C16 C17 Rh1 70.6(7)
C18 C17 Rh1 70.6(6)
C23 C17 Rh1 124.0(8)
C17 C18 C19 108.2(11)
C17 C18 C24 129.4(13)
C19 C18 C24 122.1(14)
C17 C18 Rh1 72.0(6)
C19 C18 Rh1 72.1(5)
C24 C18 Rh1 126.5(9)
C15 C19 C18 108.0(11)
C15 C19 C20 126.8(11)
C18 C19 C20 125.2(13)
C15 C19 Rh1 69.8(5)
C18 C19 Rh1 68.8(5)
C20 C19 Rh1 124.6(9)
C19 C20 H20A 109.5
C19 C20 H20B 109.5
H20A C20 H20B 109.5
C19 C20 H20C 109.5
H20A C20 H20C 109.5
H20B C20 H20C 109.5
C15 C21 H21A 109.5
C15 C21 H21B 109.5
H21A C21 H21B 109.5
C15 C21 H21C 109.5
H21A C21 H21C 109.5
H21B C21 H21C 109.5
C16 C22 H22A 109.5
C16 C22 H22B 109.5
H22A C22 H22B 109.5
C16 C22 H22C 109.5
H22A C22 H22C 109.5
H22B C22 H22C 109.5
C17 C23 H23A 109.5
C17 C23 H23B 109.5
H23A C23 H23B 109.5
C17 C23 H23C 109.5
H23A C23 H23C 109.5
H23B C23 H23C 109.5
C18 C24 H24A 109.5
C18 C24 H24B 109.5
H24A C24 H24B 109.5
C18 C24 H24C 109.5
H24A C24 H24C 109.5
H24B C24 H24C 109.5
F4 P1 F5 97.2(15)
F4 P1 F2 172.1(14)
F5 P1 F2 90.4(14)
F4 P1 F6 85.4(12)
F5 P1 F6 177.2(16)
F2 P1 F6 86.9(14)
F4 P1 F3 89.7(6)
F5 P1 F3 89.6(8)
F2 P1 F3 92.3(6)
F6 P1 F3 91.1(7)
F4 P1 F1 90.3(7)
F5 P1 F1 91.0(8)
F2 P1 F1 87.6(6)
F6 P1 F1 88.2(7)
F3 P1 F1 179.3(7)
C1 Se1 C7 96.8(4)
C1 Se1 Rh1 113.2(2)
C7 Se1 Rh1 101.2(4)
C9 Se2 C8 96.0(5)
C9 Se2 Rh1 110.7(2)
C8 Se2 Rh1 103.6(4)
C16 Rh1 C18 62.0(5)
C16 Rh1 C15 40.1(5)
C18 Rh1 C15 64.5(4)
C16 Rh1 C17 36.3(5)
C18 Rh1 C17 37.4(5)
C15 Rh1 C17 64.8(4)
C16 Rh1 C19 62.8(5)
C18 Rh1 C19 39.1(4)
C15 Rh1 C19 37.1(4)
C17 Rh1 C19 63.6(4)
C16 Rh1 Cl1 121.8(4)
C18 Rh1 Cl1 96.3(3)
C15 Rh1 Cl1 157.6(3)
C17 Rh1 Cl1 93.0(3)
C19 Rh1 Cl1 131.3(3)
C16 Rh1 Se1 143.9(4)
C18 Rh1 Se1 118.8(4)
C15 Rh1 Se1 105.0(3)
C17 Rh1 Se1 156.0(3)
C19 Rh1 Se1 94.8(3)
Cl1 Rh1 Se1 94.25(8)
C16 Rh1 Se2 99.9(3)
C18 Rh1 Se2 156.9(4)
C15 Rh1 Se2 111.9(3)
C17 Rh1 Se2 119.5(4)
C19 Rh1 Se2 147.5(3)
Cl1 Rh1 Se2 80.98(7)
Se1 Rh1 Se2 84.25(4)

loop_
_geom_bond_atom_site_label_1
_geom_bond_atom_site_label_2
_geom_bond_distance
C1 C2 1.3900
C1 C6 1.3900
C1 Se1 1.923(7)
C2 C3 1.3900
C2 H2 0.9300
C3 C4 1.3900
C3 H3 0.9300
C4 C5 1.3900
C4 H4 0.9300
C5 C6 1.3900
C5 H5 0.9300
C6 H6 0.9300
C7 C8 1.555(17)
C7 Se1 1.939(12)
C7 H7A 0.9700
C7 H7B 0.9700
C8 Se2 1.953(14)
C8 H8A 0.9700
C8 H8B 0.9700
C9 C10 1.3900
C9 C14 1.3900
C9 Se2 1.907(5)
C10 C11 1.3900
C10 H10 0.9300
C11 C12 1.3900
C11 H11 0.9300
C12 C13 1.3900
C12 H12 0.9300
C13 C14 1.3900
C13 H13 0.9300
C14 H14 0.9300
C15 C19 1.381(16)
C15 C16 1.466(18)
C15 C21 1.478(17)
C15 Rh1 2.148(9)
C16 C17 1.336(16)
C16 C22 1.55(2)
C16 Rh1 2.130(13)
C17 C18 1.382(18)
C17 C23 1.520(15)
C17 Rh1 2.162(11)
C18 C19 1.450(15)
C18 C24 1.525(17)
C18 Rh1 2.144(9)
C19 C20 1.531(18)
C19 Rh1 2.189(9)
C20 H20A 0.9600
C20 H20B 0.9600
C20 H20C 0.9600
C21 H21A 0.9600
C21 H21B 0.9600
C21 H21C 0.9600
C22 H22A 0.9600
C22 H22B 0.9600
C22 H22C 0.9600
C23 H23A 0.9600
C23 H23B 0.9600
C23 H23C 0.9600
C24 H24A 0.9600
C24 H24B 0.9600
C24 H24C 0.9600
F1 P1 1.566(9)
F2 P1 1.518(12)
F3 P1 1.562(8)
F4 P1 1.415(11)
F5 P1 1.418(13)
F6 P1 1.540(15)
Cl1 Rh1 2.408(2)
Se1 Rh1 2.4579(13)
Se2 Rh1 2.4864(12)

loop_
_geom_torsion_atom_site_label_1
_geom_torsion_atom_site_label_2
_geom_torsion_atom_site_label_3
_geom_torsion_atom_site_label_4
_geom_torsion
C6 C1 C2 C3 0.0
Se1 C1 C2 C3 -178.4(6)
C1 C2 C3 C4 0.0
C2 C3 C4 C5 0.0
C3 C4 C5 C6 0.0
C4 C5 C6 C1 0.0
C2 C1 C6 C5 0.0
Se1 C1 C6 C5 178.5(6)
Se1 C7 C8 Se2 43.6(12)
C14 C9 C10 C11 0.0
Se2 C9 C10 C11 -179.8(5)
C9 C10 C11 C12 0.0
C10 C11 C12 C13 0.0
C11 C12 C13 C14 0.0
C12 C13 C14 C9 0.0
C10 C9 C14 C13 0.0
Se2 C9 C14 C13 179.8(6)
C19 C15 C16 C17 2.8(13)
C21 C15 C16 C17 172.2(11)
Rh1 C15 C16 C17 -62.3(9)
C19 C15 C16 C22 -172.9(12)
C21 C15 C16 C22 -4(2)
Rh1 C15 C16 C22 121.9(13)
C19 C15 C16 Rh1 65.2(7)
C21 C15 C16 Rh1 -125.4(12)
C15 C16 C17 C18 -0.1(14)
C22 C16 C17 C18 175.6(12)
Rh1 C16 C17 C18 -60.9(9)
C15 C16 C17 C23 179.5(12)
C22 C16 C17 C23 -5(2)
Rh1 C16 C17 C23 118.7(13)
C15 C16 C17 Rh1 60.8(9)
C22 C16 C17 Rh1 -123.5(13)
C16 C17 C18 C19 -2.6(13)
C23 C17 C18 C19 177.8(10)
Rh1 C17 C18 C19 -63.5(7)
C16 C17 C18 C24 -176.2(11)
C23 C17 C18 C24 4.1(19)
Rh1 C17 C18 C24 122.9(13)
C16 C17 C18 Rh1 60.9(8)
C23 C17 C18 Rh1 -118.7(11)
C16 C15 C19 C18 -4.2(11)
C21 C15 C19 C18 -173.2(11)
Rh1 C15 C19 C18 58.3(7)
C16 C15 C19 C20 178.7(12)
C21 C15 C19 C20 9.7(19)
Rh1 C15 C19 C20 -118.8(12)
C16 C15 C19 Rh1 -62.6(7)
C21 C15 C19 Rh1 128.5(12)
C17 C18 C19 C15 4.4(12)
C24 C18 C19 C15 178.6(10)
Rh1 C18 C19 C15 -59.0(7)
C17 C18 C19 C20 -178.4(11)
C24 C18 C19 C20 -4.2(17)
Rh1 C18 C19 C20 118.2(12)
C17 C18 C19 Rh1 63.4(8)
C24 C18 C19 Rh1 -122.4(11)
C2 C1 Se1 C7 64.0(6)
C6 C1 Se1 C7 -114.5(5)
C2 C1 Se1 Rh1 -41.3(5)
C6 C1 Se1 Rh1 140.3(4)
C8 C7 Se1 C1 -169.9(8)
C8 C7 Se1 Rh1 -54.6(8)
C10 C9 Se2 C8 -125.7(6)
C14 C9 Se2 C8 54.6(6)
C10 C9 Se2 Rh1 127.3(4)
C14 C9 Se2 Rh1 -52.4(5)
C7 C8 Se2 C9 -124.0(10)
C7 C8 Se2 Rh1 -11.0(11)
C17 C16 Rh1 C18 37.3(7)
C15 C16 Rh1 C18 -82.8(7)
C22 C16 Rh1 C18 158.4(15)
C17 C16 Rh1 C15 120.2(10)
C22 C16 Rh1 C15 -118.8(16)
C15 C16 Rh1 C17 -120.2(10)
C22 C16 Rh1 C17 121.0(17)
C17 C16 Rh1 C19 81.7(8)
C15 C16 Rh1 C19 -38.5(6)
C22 C16 Rh1 C19 -157.3(15)
C17 C16 Rh1 Cl1 -42.0(8)
C15 C16 Rh1 Cl1 -162.2(6)
C22 C16 Rh1 Cl1 79.0(13)
C17 C16 Rh1 Se1 138.7(7)
C15 C16 Rh1 Se1 18.5(10)
C22 C16 Rh1 Se1 -100.2(13)
C17 C16 Rh1 Se2 -127.5(7)
C15 C16 Rh1 Se2 112.3(6)
C22 C16 Rh1 Se2 -6.4(13)
C17 C18 Rh1 C16 -36.2(7)
C19 C18 Rh1 C16 80.5(8)
C24 C18 Rh1 C16 -162.3(16)
C17 C18 Rh1 C15 -81.2(8)
C19 C18 Rh1 C15 35.5(7)
C24 C18 Rh1 C15 152.7(15)
C19 C18 Rh1 C17 116.7(11)
C24 C18 Rh1 C17 -126.1(16)
C17 C18 Rh1 C19 -116.7(11)
C24 C18 Rh1 C19 117.2(18)
C17 C18 Rh1 Cl1 86.7(7)
C19 C18 Rh1 Cl1 -156.6(7)
C24 C18 Rh1 Cl1 -39.4(14)
C17 C18 Rh1 Se1 -175.0(6)
C19 C18 Rh1 Se1 -58.3(8)
C24 C18 Rh1 Se1 58.9(14)
C17 C18 Rh1 Se2 5.0(12)
C19 C18 Rh1 Se2 121.7(9)
C24 C18 Rh1 Se2 -121.2(14)
C19 C15 Rh1 C16 -113.4(9)
C21 C15 Rh1 C16 119.8(17)
C19 C15 Rh1 C18 -37.3(7)
C16 C15 Rh1 C18 76.0(8)
C21 C15 Rh1 C18 -164.2(16)
C19 C15 Rh1 C17 -78.9(7)
C16 C15 Rh1 C17 34.4(7)
C21 C15 Rh1 C17 154.2(16)
C16 C15 Rh1 C19 113.4(9)
C21 C15 Rh1 C19 -126.9(17)
C19 C15 Rh1 Cl1 -70.5(13)
C16 C15 Rh1 Cl1 42.9(14)
C21 C15 Rh1 Cl1 162.7(10)
C19 C15 Rh1 Se1 77.8(6)
C16 C15 Rh1 Se1 -168.8(6)
C21 C15 Rh1 Se1 -49.0(15)
C19 C15 Rh1 Se2 167.6(6)
C16 C15 Rh1 Se2 -79.1(7)
C21 C15 Rh1 Se2 40.7(15)
C18 C17 Rh1 C16 118.3(11)
C23 C17 Rh1 C16 -127.1(16)
C16 C17 Rh1 C18 -118.3(11)
C23 C17 Rh1 C18 114.6(15)
C16 C17 Rh1 C15 -37.9(8)
C18 C17 Rh1 C15 80.3(8)
C23 C17 Rh1 C15 -165.1(14)
C16 C17 Rh1 C19 -79.3(8)
C18 C17 Rh1 C19 39.0(7)
C23 C17 Rh1 C19 153.5(14)
C16 C17 Rh1 Cl1 145.3(7)
C18 C17 Rh1 Cl1 -96.5(7)
C23 C17 Rh1 Cl1 18.1(12)
C16 C17 Rh1 Se1 -107.4(10)
C18 C17 Rh1 Se1 10.9(13)
C23 C17 Rh1 Se1 125.5(11)
C16 C17 Rh1 Se2 64.0(8)
C18 C17 Rh1 Se2 -177.8(6)
C23 C17 Rh1 Se2 -63.2(13)
C15 C19 Rh1 C16 41.6(7)
C18 C19 Rh1 C16 -78.1(9)
C20 C19 Rh1 C16 163.1(13)
C15 C19 Rh1 C18 119.7(11)
C20 C19 Rh1 C18 -118.8(15)
C18 C19 Rh1 C15 -119.7(11)
C20 C19 Rh1 C15 121.4(14)
C15 C19 Rh1 C17 82.4(8)
C18 C19 Rh1 C17 -37.3(8)
C20 C19 Rh1 C17 -156.2(13)
C15 C19 Rh1 Cl1 151.4(6)
C18 C19 Rh1 Cl1 31.7(10)
C20 C19 Rh1 Cl1 -87.2(11)
C15 C19 Rh1 Se1 -108.7(6)
C18 C19 Rh1 Se1 131.6(8)
C20 C19 Rh1 Se1 12.8(11)
C15 C19 Rh1 Se2 -21.8(10)
C18 C19 Rh1 Se2 -141.5(7)
C20 C19 Rh1 Se2 99.6(12)
C1 Se1 Rh1 C16 -121.2(6)
C7 Se1 Rh1 C16 136.4(7)
C1 Se1 Rh1 C18 -40.1(4)
C7 Se1 Rh1 C18 -142.5(5)
C1 Se1 Rh1 C15 -108.9(4)
C7 Se1 Rh1 C15 148.7(5)
C1 Se1 Rh1 C17 -47.6(8)
C7 Se1 Rh1 C17 -150.0(9)
C1 Se1 Rh1 C19 -72.6(4)
C7 Se1 Rh1 C19 -175.0(5)
C1 Se1 Rh1 Cl1 59.5(3)
C7 Se1 Rh1 Cl1 -42.9(3)
C1 Se1 Rh1 Se2 140.0(3)
C7 Se1 Rh1 Se2 37.6(3)
C9 Se2 Rh1 C16 -60.2(5)
C8 Se2 Rh1 C16 -162.1(6)
C9 Se2 Rh1 C18 -96.3(8)
C8 Se2 Rh1 C18 161.8(9)
C9 Se2 Rh1 C15 -20.3(4)
C8 Se2 Rh1 C15 -122.2(6)
C9 Se2 Rh1 C17 -92.9(4)
C8 Se2 Rh1 C17 165.3(6)
C9 Se2 Rh1 C19 -6.3(7)
C8 Se2 Rh1 C19 -108.2(8)
C9 Se2 Rh1 Cl1 178.8(3)
C8 Se2 Rh1 Cl1 77.0(5)
C9 Se2 Rh1 Se1 83.6(2)
C8 Se2 Rh1 Se1 -18.3(5)
